data_7052694
loop_
_publ_author_name
'Bourne, Susan A.'
'Corin, Kirsten'
'Cruickshank, Dyanne L.'
'Davson, Jessica'
'Nassimbeni, Luigi R.'
'Su, Hong'
'Weber, Edwin'

_publ_section_title
;
 Enclathration of bases by a fluorenyl host: structure, stability and
 selectivity
;
_journal_issue 7
_journal_name_full 'New Journal of Chemistry'
_journal_page_first 1556
_journal_paper_doi 10.1039/c1nj20241c
_journal_volume 35
_journal_year 2011
_chemical_formula_moiety 'C32 H22 O2, C6 H7 N, C4 H9 N O'
_chemical_formula_sum 'C42 H38 N2 O3'
_chemical_formula_weight 618.74
_chemical_melting_point ?
_chemical_name_systematic
;
1,4-bis(9-hydroxyfluoren-9-yl)benzene. 4-picoline and morpholine clathrate
;
_space_group_IT_number 15
_symmetry_cell_setting monoclinic
_symmetry_space_group_name_Hall '-C 2yc'
_symmetry_space_group_name_H-M 'C 1 2/c 1'
_atom_sites_solution_hydrogens geom
_atom_sites_solution_primary direct
_atom_sites_solution_secondary difmap
_audit_creation_method SHELXL-97
_cell_angle_alpha 90.00
_cell_angle_beta 90.1030(10)
_cell_angle_gamma 90.00
_cell_formula_units_Z 8
_cell_length_a 16.8977(2)
_cell_length_b 13.9004(2)
_cell_length_c 28.3312(4)
_cell_measurement_reflns_used 21801
_cell_measurement_temperature 173(2)
_cell_measurement_theta_max 26.53
_cell_measurement_theta_min 3.44
_cell_volume 6654.56(16)
_computing_cell_refinement 'Collect (Nonius, 2000)'
_computing_data_collection 'Collect (Nonius, 2000)'
_computing_data_reduction 'Collect (Nonius, 2000)'
_computing_molecular_graphics 'XSEED, graphical interface to SHELX (1999)'
_computing_publication_material 'SHELXL-97 (Sheldrick, 1997)'
_computing_structure_refinement 'SHELXL-97 (Sheldrick, 1997)'
_computing_structure_solution 'SHELXS-97 (Sheldrick, 1990)'
_diffrn_ambient_temperature 173(2)
_diffrn_measured_fraction_theta_full 0.994
_diffrn_measured_fraction_theta_max 0.885
_diffrn_measurement_device_type 'Nonius Kappa CCD'
_diffrn_measurement_method 'Combination of phi and omega'
_diffrn_radiation_monochromator graphite
_diffrn_radiation_source 'fine-focus sealed tube'
_diffrn_radiation_type MoK\a
_diffrn_radiation_wavelength 0.71073
_diffrn_reflns_av_R_equivalents 0.0476
_diffrn_reflns_av_sigmaI/netI 0.0497
_diffrn_reflns_limit_h_max 20
_diffrn_reflns_limit_h_min -20
_diffrn_reflns_limit_k_max 16
_diffrn_reflns_limit_k_min -17
_diffrn_reflns_limit_l_max 34
_diffrn_reflns_limit_l_min -34
_diffrn_reflns_number 21801
_diffrn_reflns_theta_full 25.00
_diffrn_reflns_theta_max 26.53
_diffrn_reflns_theta_min 3.44
_exptl_absorpt_coefficient_mu 0.077
_exptl_absorpt_correction_type none
_exptl_crystal_colour colourless
_exptl_crystal_density_diffrn 1.235
_exptl_crystal_density_meas ?
_exptl_crystal_density_method 'not measured'
_exptl_crystal_description needle
_exptl_crystal_F_000 2624
_exptl_crystal_size_max 0.24
_exptl_crystal_size_mid 0.15
_exptl_crystal_size_min 0.12
_refine_diff_density_max 0.367
_refine_diff_density_min -0.391
_refine_diff_density_rms 0.108
_refine_ls_extinction_coef 0.0047(3)
_refine_ls_extinction_expression Fc^*^=kFc[1+0.001xFc^2^\l^3^/sin(2\q)]^-1/4^
_refine_ls_extinction_method SHELXL
_refine_ls_goodness_of_fit_ref 1.016
_refine_ls_hydrogen_treatment mixed
_refine_ls_matrix_type full
_refine_ls_number_parameters 438
_refine_ls_number_reflns 6135
_refine_ls_number_restraints 3
_refine_ls_restrained_S_all 1.016
_refine_ls_R_factor_all 0.0803
_refine_ls_R_factor_gt 0.0441
_refine_ls_shift/su_max 0.001
_refine_ls_shift/su_mean 0.000
_refine_ls_structure_factor_coef Fsqd
_refine_ls_weighting_details 'calc w=1/[\s^2^(Fo^2^)+(0.0686P)^2^+0.0000P] where P=(Fo^2^+2Fc^2^)/3'
_refine_ls_weighting_scheme calc
_refine_ls_wR_factor_gt 0.1029
_refine_ls_wR_factor_ref 0.1167
_reflns_number_gt 4111
_reflns_number_total 6135
_reflns_threshold_expression >2sigma(I)
_cod_data_source_file c1nj20241c.txt
_cod_data_source_block hmix
_cod_depositor_comments
;
The following automatic conversions were performed:

'_chemical_melting_point' value 'not measured' was changed to '?' -
the value is undefined or not given.

Automatic conversion script
Id: cif_fix_values 1715 2011-07-08 13:25:40Z adriana 

The following automatic conversions were performed:

'_exptl_crystal_density_meas' value 'not measured' was changed to '?'
- the value is perceived as not measured.

Automatic conversion script
Id: cif_fix_values 3008 2015-01-20 13:52:24Z robertas 

2018-05-15
Z value and formula fixed to values more according to usual
chemical conventions.                 miguel
;
_cod_original_formula_sum 'C84 H76 N4 O6'
_cod_original_formula_weight 1237.49
_cod_original_formula_moiety '2(C32 H22 O2), 2(C6 H7 N), 2(C4 H9 N O)'
_cod_original_formula_units_Z 4
_cod_original_sg_symbol_H-M c2/c
_cod_database_code 7052694

loop_
_symmetry_equiv_pos_as_xyz
'x, y, z'
'-x, y, -z+1/2'
'x+1/2, y+1/2, z'
'-x+1/2, y+1/2, -z+1/2'
'-x, -y, -z'
'x, -y, z-1/2'
'-x+1/2, -y+1/2, -z'
'x+1/2, -y+1/2, z-1/2'

loop_
_atom_site_label
_atom_site_type_symbol
_atom_site_fract_x
_atom_site_fract_y
_atom_site_fract_z
_atom_site_U_iso_or_equiv
_atom_site_adp_type
_atom_site_occupancy
_atom_site_symmetry_multiplicity
_atom_site_calc_flag
_atom_site_refinement_flags
_atom_site_disorder_assembly
_atom_site_disorder_group
C1AX C 0.04102(9) 0.75158(11) 0.55061(6) 0.0308(4) Uani 1 1 d . . .
C4AX C -0.01223(9) 0.67597(11) 0.54495(6) 0.0313(4) Uani 1 1 d . . .
C5AX C -0.01562(9) 0.64991(10) 0.49482(6) 0.0295(4) Uani 1 1 d . . .
C8AX C 0.03552(8) 0.70998(11) 0.46974(5) 0.0275(4) Uani 1 1 d . . .
C1AY C 0.20154(8) 0.59265(10) 0.29754(5) 0.0236(3) Uani 1 1 d . . .
C4AY C 0.24575(8) 0.66567(10) 0.27607(5) 0.0251(4) Uani 1 1 d . . .
C5AY C 0.25042(8) 0.64557(10) 0.22506(5) 0.0262(4) Uani 1 1 d . . .
C8AY C 0.20892(8) 0.56051(10) 0.21585(5) 0.0250(4) Uani 1 1 d . . .
O1G1 O -0.25354(6) 0.85246(8) 0.45623(4) 0.0481(3) Uani 1 1 d . . .
N1G1 N -0.09486(7) 0.91240(10) 0.47824(5) 0.0342(3) Uani 1 1 d D . .
H1G1 H -0.0945(11) 0.9801(7) 0.4823(6) 0.064(6) Uiso 1 1 d D . .
C1G1 C -0.20763(11) 0.90274(15) 0.42240(7) 0.0539(5) Uani 1 1 d . . .
H1GB H -0.2191 0.9724 0.4246 0.065 Uiso 1 1 calc R . .
H1GA H -0.2224 0.8809 0.3903 0.065 Uiso 1 1 calc R . .
C2G1 C -0.12012(10) 0.88603(14) 0.43022(6) 0.0459(5) Uani 1 1 d . . .
H2GB H -0.1079 0.8173 0.4246 0.055 Uiso 1 1 calc R . .
H2GA H -0.0897 0.9245 0.4071 0.055 Uiso 1 1 calc R . .
C3G1 C -0.14680(9) 0.86711(12) 0.51281(6) 0.0382(4) Uani 1 1 d . . .
H3GB H -0.1343 0.8930 0.5445 0.046 Uiso 1 1 calc R . .
H3GA H -0.1361 0.7971 0.5134 0.046 Uiso 1 1 calc R . .
C4G1 C -0.23344(10) 0.88299(13) 0.50270(6) 0.0420(4) Uani 1 1 d . . .
H4GA H -0.2655 0.8468 0.5259 0.050 Uiso 1 1 calc R . .
H4GB H -0.2460 0.9522 0.5062 0.050 Uiso 1 1 calc R . .
N1G2 N 0.35877(8) 0.42878(10) 0.29672(5) 0.0466(4) Uani 1 1 d . . .
C2G2 C 0.39471(10) 0.34484(13) 0.30222(6) 0.0417(4) Uani 1 1 d . . .
H2G2 H 0.3641 0.2880 0.2987 0.050 Uiso 1 1 calc R . .
C3G2 C 0.47368(9) 0.33516(12) 0.31277(6) 0.0403(4) Uani 1 1 d . . .
H3G2 H 0.4961 0.2728 0.3160 0.048 Uiso 1 1 calc R . .
C4G2 C 0.52019(10) 0.41492(12) 0.31870(6) 0.0398(4) Uani 1 1 d . . .
C5G2 C 0.48324(11) 0.50150(14) 0.31368(9) 0.0711(7) Uani 1 1 d . . .
H4G2 H 0.5125 0.5594 0.3175 0.085 Uiso 1 1 calc R . .
C6G2 C 0.40399(12) 0.50547(15) 0.30316(9) 0.0730(7) Uani 1 1 d . . .
H5G2 H 0.3801 0.5671 0.3003 0.088 Uiso 1 1 calc R . .
C7G2 C 0.60668(10) 0.40795(16) 0.33061(8) 0.0664(6) Uani 1 1 d . . .
H7GA H 0.6139 0.4155 0.3647 0.100 Uiso 1 1 calc R . .
H7GC H 0.6357 0.4588 0.3141 0.100 Uiso 1 1 calc R . .
H7GB H 0.6269 0.3450 0.3208 0.100 Uiso 1 1 calc R . .
O1X O 0.06274(6) 0.87831(7) 0.49143(4) 0.0378(3) Uani 1 1 d D . .
H1OX H 0.0055(6) 0.8900(13) 0.4894(7) 0.076(6) Uiso 1 1 d D . .
C1X C 0.05438(10) 0.79002(13) 0.59472(6) 0.0441(5) Uani 1 1 d . . .
H1X H 0.0901 0.8421 0.5989 0.053 Uiso 1 1 calc R . .
C2X C 0.01434(12) 0.75083(15) 0.63313(7) 0.0545(6) Uani 1 1 d . . .
H2X H 0.0237 0.7760 0.6638 0.065 Uiso 1 1 calc R . .
C3X C -0.03845(12) 0.67636(16) 0.62742(7) 0.0548(5) Uani 1 1 d . . .
H3X H -0.0651 0.6508 0.6541 0.066 Uiso 1 1 calc R . .
C4X C -0.05301(10) 0.63857(13) 0.58320(6) 0.0432(5) Uani 1 1 d . . .
H4X H -0.0902 0.5880 0.5791 0.052 Uiso 1 1 calc R . .
C5X C -0.05903(9) 0.57960(11) 0.47145(6) 0.0393(4) Uani 1 1 d . . .
H5X H -0.0939 0.5386 0.4883 0.047 Uiso 1 1 calc R . .
C6X C -0.05053(10) 0.57059(12) 0.42345(7) 0.0440(5) Uani 1 1 d . . .
H6X H -0.0794 0.5222 0.4071 0.053 Uiso 1 1 calc R . .
C7X C -0.00092(10) 0.63047(13) 0.39855(6) 0.0445(5) Uani 1 1 d . . .
H7X H 0.0034 0.6235 0.3653 0.053 Uiso 1 1 calc R . .
C8X C 0.04305(9) 0.70110(12) 0.42158(6) 0.0364(4) Uani 1 1 d . . .
H8X H 0.0775 0.7422 0.4044 0.044 Uiso 1 1 calc R . .
C9X C 0.07755(8) 0.78039(10) 0.50322(5) 0.0292(4) Uani 1 1 d . . .
C10X C 0.16723(9) 0.76546(10) 0.50205(5) 0.0283(4) Uani 1 1 d . . .
C11X C 0.21708(9) 0.83126(11) 0.48010(6) 0.0316(4) Uani 1 1 d . . .
H11X H 0.1952 0.8875 0.4662 0.038 Uiso 1 1 calc R . .
C12X C 0.20183(9) 0.68379(11) 0.52184(6) 0.0319(4) Uani 1 1 d . . .
H12X H 0.1692 0.6375 0.5370 0.038 Uiso 1 1 calc R . .
O1Y O 0.19858(6) 0.42479(7) 0.27161(4) 0.0308(3) Uani 1 1 d D . .
H1OY H 0.2553(6) 0.4311(13) 0.2783(6) 0.069(6) Uiso 1 1 d D . .
C1Y C 0.19179(9) 0.59073(11) 0.34575(5) 0.0298(4) Uani 1 1 d . . .
H1Y H 0.1622 0.5408 0.3603 0.036 Uiso 1 1 calc R . .
C2Y C 0.22607(9) 0.66318(11) 0.37284(6) 0.0342(4) Uani 1 1 d . . .
H2Y H 0.2208 0.6620 0.4062 0.041 Uiso 1 1 calc R . .
C3Y C 0.26768(9) 0.73684(11) 0.35151(6) 0.0334(4) Uani 1 1 d . . .
H3Y H 0.2895 0.7867 0.3704 0.040 Uiso 1 1 calc R . .
C4Y C 0.27821(9) 0.73922(11) 0.30299(6) 0.0311(4) Uani 1 1 d . . .
H4Y H 0.3070 0.7900 0.2885 0.037 Uiso 1 1 calc R . .
C5Y C 0.28745(9) 0.69510(12) 0.18860(6) 0.0344(4) Uani 1 1 d . . .
H5Y H 0.3162 0.7525 0.1948 0.041 Uiso 1 1 calc R . .
C6Y C 0.28168(10) 0.65934(12) 0.14313(6) 0.0400(4) Uani 1 1 d . . .
H6Y H 0.3064 0.6926 0.1178 0.048 Uiso 1 1 calc R . .
C7Y C 0.24004(10) 0.57545(13) 0.13428(6) 0.0396(4) Uani 1 1 d . . .
H7Y H 0.2368 0.5517 0.1029 0.047 Uiso 1 1 calc R . .
C8Y C 0.20296(9) 0.52550(12) 0.17038(5) 0.0328(4) Uani 1 1 d . . .
H8Y H 0.1740 0.4684 0.1640 0.039 Uiso 1 1 calc R . .
C9Y C 0.17240(8) 0.51990(10) 0.26099(5) 0.0242(3) Uani 1 1 d . . .
C10Y C 0.08257(8) 0.51757(10) 0.25641(5) 0.0224(3) Uani 1 1 d . . .
C11Y C 0.04097(8) 0.43240(11) 0.25304(5) 0.0272(4) Uani 1 1 d . . .
H11Y H 0.0685 0.3729 0.2549 0.033 Uiso 1 1 calc R . .
C12Y C 0.04043(8) 0.60328(10) 0.25317(5) 0.0295(4) Uani 1 1 d . . .
H12Y H 0.0678 0.6628 0.2554 0.035 Uiso 1 1 calc R . .

loop_
_atom_site_aniso_label
_atom_site_aniso_U_11
_atom_site_aniso_U_22
_atom_site_aniso_U_33
_atom_site_aniso_U_23
_atom_site_aniso_U_13
_atom_site_aniso_U_12
C1AX 0.0216(8) 0.0362(10) 0.0347(10) -0.0042(7) -0.0039(7) 0.0089(7)
C4AX 0.0224(8) 0.0344(9) 0.0371(10) 0.0021(7) -0.0018(7) 0.0085(7)
C5AX 0.0218(8) 0.0285(9) 0.0382(10) 0.0014(7) -0.0048(7) 0.0054(7)
C8AX 0.0189(8) 0.0303(9) 0.0333(10) -0.0010(7) -0.0045(7) 0.0054(7)
C1AY 0.0166(7) 0.0262(8) 0.0282(9) 0.0012(7) -0.0032(6) 0.0038(6)
C4AY 0.0184(8) 0.0266(8) 0.0304(9) 0.0017(7) -0.0017(7) 0.0043(6)
C5AY 0.0202(8) 0.0283(9) 0.0299(9) 0.0018(7) 0.0005(7) 0.0043(7)
C8AY 0.0173(8) 0.0301(8) 0.0278(9) -0.0001(7) -0.0015(6) 0.0051(7)
O1G1 0.0335(7) 0.0556(8) 0.0552(9) -0.0017(6) -0.0083(6) -0.0045(6)
N1G1 0.0262(7) 0.0329(8) 0.0436(9) -0.0004(7) -0.0003(6) 0.0020(6)
C1G1 0.0472(12) 0.0698(14) 0.0445(12) 0.0064(10) -0.0129(10) 0.0021(10)
C2G1 0.0404(10) 0.0586(12) 0.0388(11) -0.0002(9) 0.0005(8) 0.0038(9)
C3G1 0.0312(9) 0.0439(10) 0.0396(10) 0.0010(8) -0.0010(8) 0.0021(8)
C4G1 0.0314(9) 0.0446(11) 0.0500(12) -0.0025(9) 0.0022(8) 0.0004(8)
N1G2 0.0280(8) 0.0455(9) 0.0664(11) -0.0067(8) -0.0082(7) 0.0055(7)
C2G2 0.0318(10) 0.0421(11) 0.0511(12) -0.0084(8) -0.0053(8) -0.0012(8)
C3G2 0.0353(10) 0.0360(10) 0.0495(11) -0.0027(8) -0.0037(8) 0.0081(8)
C4G2 0.0257(9) 0.0456(11) 0.0481(11) 0.0010(8) -0.0035(8) 0.0020(8)
C5G2 0.0392(12) 0.0385(12) 0.135(2) 0.0018(12) -0.0221(12) -0.0042(9)
C6G2 0.0413(12) 0.0374(11) 0.140(2) 0.0049(12) -0.0238(13) 0.0085(10)
C7G2 0.0318(11) 0.0805(16) 0.0870(16) 0.0074(13) -0.0135(11) 0.0013(10)
O1X 0.0230(6) 0.0277(6) 0.0628(8) -0.0001(5) -0.0042(5) 0.0029(5)
C1X 0.0357(10) 0.0527(11) 0.0437(12) -0.0119(9) -0.0061(9) 0.0078(9)
C2X 0.0532(12) 0.0764(15) 0.0340(12) -0.0102(10) -0.0010(10) 0.0225(11)
C3X 0.0518(12) 0.0711(15) 0.0415(12) 0.0101(10) 0.0109(10) 0.0223(11)
C4X 0.0350(10) 0.0471(11) 0.0477(12) 0.0092(9) 0.0046(9) 0.0080(8)
C5X 0.0268(9) 0.0338(10) 0.0574(13) -0.0010(8) -0.0072(8) -0.0005(7)
C6X 0.0362(10) 0.0417(11) 0.0542(13) -0.0139(9) -0.0169(9) 0.0050(9)
C7X 0.0427(11) 0.0544(12) 0.0365(11) -0.0117(9) -0.0119(9) 0.0140(10)
C8X 0.0315(9) 0.0417(10) 0.0359(10) 0.0008(8) -0.0013(8) 0.0046(8)
C9X 0.0228(8) 0.0267(9) 0.0380(10) -0.0023(7) -0.0033(7) 0.0024(7)
C10X 0.0239(8) 0.0283(8) 0.0328(9) -0.0050(7) -0.0037(7) 0.0006(7)
C11X 0.0264(9) 0.0283(9) 0.0401(10) -0.0002(7) -0.0047(7) 0.0035(7)
C12X 0.0240(8) 0.0285(9) 0.0431(10) 0.0002(7) -0.0005(7) -0.0021(7)
O1Y 0.0238(6) 0.0247(6) 0.0438(7) 0.0017(5) -0.0060(5) 0.0039(5)
C1Y 0.0263(8) 0.0317(9) 0.0314(10) 0.0041(7) -0.0010(7) 0.0020(7)
C2Y 0.0337(9) 0.0414(10) 0.0275(9) -0.0029(8) -0.0040(7) 0.0047(8)
C3Y 0.0310(9) 0.0325(9) 0.0368(11) -0.0061(7) -0.0071(8) 0.0009(7)
C4Y 0.0266(9) 0.0269(9) 0.0399(11) -0.0002(7) -0.0033(7) -0.0014(7)
C5Y 0.0296(9) 0.0343(9) 0.0394(11) 0.0031(8) 0.0044(7) -0.0020(7)
C6Y 0.0379(10) 0.0480(11) 0.0341(11) 0.0066(8) 0.0070(8) -0.0023(8)
C7Y 0.0342(9) 0.0558(12) 0.0287(10) -0.0020(8) 0.0017(8) 0.0025(9)
C8Y 0.0259(9) 0.0386(10) 0.0340(10) -0.0037(8) -0.0004(7) -0.0002(7)
C9Y 0.0201(8) 0.0242(8) 0.0283(9) 0.0020(6) -0.0018(6) 0.0021(6)
C10Y 0.0203(8) 0.0274(8) 0.0195(8) 0.0005(6) -0.0003(6) 0.0011(6)
C11Y 0.0244(8) 0.0247(8) 0.0325(9) 0.0016(7) -0.0008(7) 0.0025(6)
C12Y 0.0238(8) 0.0240(8) 0.0407(10) 0.0008(7) -0.0025(7) -0.0030(6)

loop_
_atom_type_symbol
_atom_type_description
_atom_type_scat_dispersion_real
_atom_type_scat_dispersion_imag
_atom_type_scat_source
C C 0.0033 0.0016 'International Tables Vol C Tables 4.2.6.8 and 6.1.1.4'
H H 0.0000 0.0000 'International Tables Vol C Tables 4.2.6.8 and 6.1.1.4'
N N 0.0061 0.0033 'International Tables Vol C Tables 4.2.6.8 and 6.1.1.4'
O O 0.0106 0.0060 'International Tables Vol C Tables 4.2.6.8 and 6.1.1.4'

loop_
_geom_angle_atom_site_label_1
_geom_angle_atom_site_label_2
_geom_angle_atom_site_label_3
_geom_angle
_geom_angle_site_symmetry_1
_geom_angle_site_symmetry_3
_geom_angle_publ_flag
C1X C1AX C4AX 120.15(16) . . ?
C1X C1AX C9X 128.90(15) . . ?
C4AX C1AX C9X 110.94(13) . . ?
C4X C4AX C1AX 120.98(15) . . ?
C4X C4AX C5AX 130.22(16) . . ?
C1AX C4AX C5AX 108.80(14) . . ?
C5X C5AX C8AX 120.31(15) . . ?
C5X C5AX C4AX 130.92(15) . . ?
C8AX C5AX C4AX 108.78(13) . . ?
C8X C8AX C5AX 120.62(14) . . ?
C8X C8AX C9X 128.75(14) . . ?
C5AX C8AX C9X 110.63(13) . . ?
C1Y C1AY C4AY 120.67(13) . . ?
C1Y C1AY C9Y 128.36(13) . . ?
C4AY C1AY C9Y 110.92(13) . . ?
C4Y C4AY C1AY 120.41(14) . . ?
C4Y C4AY C5AY 131.04(14) . . ?
C1AY C4AY C5AY 108.53(12) . . ?
C5Y C5AY C8AY 120.39(14) . . ?
C5Y C5AY C4AY 131.23(14) . . ?
C8AY C5AY C4AY 108.39(12) . . ?
C8Y C8AY C5AY 120.51(14) . . ?
C8Y C8AY C9Y 128.42(14) . . ?
C5AY C8AY C9Y 111.04(12) . . ?
C1G1 O1G1 C4G1 110.37(13) . . ?
C3G1 N1G1 C2G1 109.84(13) . . ?
C3G1 N1G1 H1G1 110.5(11) . . ?
C2G1 N1G1 H1G1 111.2(11) . . ?
O1G1 C1G1 C2G1 111.17(14) . . ?
O1G1 C1G1 H1GB 109.4 . . ?
C2G1 C1G1 H1GB 109.4 . . ?
O1G1 C1G1 H1GA 109.4 . . ?
C2G1 C1G1 H1GA 109.4 . . ?
H1GB C1G1 H1GA 108.0 . . ?
N1G1 C2G1 C1G1 112.27(14) . . ?
N1G1 C2G1 H2GB 109.1 . . ?
C1G1 C2G1 H2GB 109.1 . . ?
N1G1 C2G1 H2GA 109.1 . . ?
C1G1 C2G1 H2GA 109.1 . . ?
H2GB C2G1 H2GA 107.9 . . ?
N1G1 C3G1 C4G1 113.22(13) . . ?
N1G1 C3G1 H3GB 108.9 . . ?
C4G1 C3G1 H3GB 108.9 . . ?
N1G1 C3G1 H3GA 108.9 . . ?
C4G1 C3G1 H3GA 108.9 . . ?
H3GB C3G1 H3GA 107.7 . . ?
O1G1 C4G1 C3G1 111.23(13) . . ?
O1G1 C4G1 H4GA 109.4 . . ?
C3G1 C4G1 H4GA 109.4 . . ?
O1G1 C4G1 H4GB 109.4 . . ?
C3G1 C4G1 H4GB 109.4 . . ?
H4GA C4G1 H4GB 108.0 . . ?
C6G2 N1G2 C2G2 115.39(14) . . ?
N1G2 C2G2 C3G2 123.85(16) . . ?
N1G2 C2G2 H2G2 118.1 . . ?
C3G2 C2G2 H2G2 118.1 . . ?
C4G2 C3G2 C2G2 120.30(15) . . ?
C4G2 C3G2 H3G2 119.9 . . ?
C2G2 C3G2 H3G2 119.9 . . ?
C5G2 C4G2 C3G2 116.07(16) . . ?
C5G2 C4G2 C7G2 121.71(17) . . ?
C3G2 C4G2 C7G2 122.22(16) . . ?
C4G2 C5G2 C6G2 120.31(18) . . ?
C4G2 C5G2 H4G2 119.8 . . ?
C6G2 C5G2 H4G2 119.8 . . ?
N1G2 C6G2 C5G2 124.07(18) . . ?
N1G2 C6G2 H5G2 118.0 . . ?
C5G2 C6G2 H5G2 118.0 . . ?
C4G2 C7G2 H7GA 109.5 . . ?
C4G2 C7G2 H7GC 109.5 . . ?
H7GA C7G2 H7GC 109.5 . . ?
C4G2 C7G2 H7GB 109.5 . . ?
H7GA C7G2 H7GB 109.5 . . ?
H7GC C7G2 H7GB 109.5 . . ?
C9X O1X H1OX 110.2(11) . . ?
C1AX C1X C2X 118.54(18) . . ?
C1AX C1X H1X 120.7 . . ?
C2X C1X H1X 120.7 . . ?
C3X C2X C1X 121.21(18) . . ?
C3X C2X H2X 119.4 . . ?
C1X C2X H2X 119.4 . . ?
C2X C3X C4X 120.50(18) . . ?
C2X C3X H3X 119.8 . . ?
C4X C3X H3X 119.8 . . ?
C3X C4X C4AX 118.61(18) . . ?
C3X C4X H4X 120.7 . . ?
C4AX C4X H4X 120.7 . . ?
C6X C5X C5AX 118.68(16) . . ?
C6X C5X H5X 120.7 . . ?
C5AX C5X H5X 120.7 . . ?
C5X C6X C7X 121.14(15) . . ?
C5X C6X H6X 119.4 . . ?
C7X C6X H6X 119.4 . . ?
C6X C7X C8X 120.74(17) . . ?
C6X C7X H7X 119.6 . . ?
C8X C7X H7X 119.6 . . ?
C8AX C8X C7X 118.52(16) . . ?
C8AX C8X H8X 120.7 . . ?
C7X C8X H8X 120.7 . . ?
O1X C9X C10X 107.35(11) . . ?
O1X C9X C1AX 112.63(12) . . ?
C10X C9X C1AX 112.59(12) . . ?
O1X C9X C8AX 112.54(12) . . ?
C10X C9X C8AX 110.91(12) . . ?
C1AX C9X C8AX 100.85(12) . . ?
C11X C10X C12X 117.47(14) . . ?
C11X C10X C9X 121.41(13) . . ?
C12X C10X C9X 121.09(14) . . ?
C12X C11X C10X 121.17(14) 7_566 . ?
C12X C11X H11X 119.4 7_566 . ?
C10X C11X H11X 119.4 . . ?
C11X C12X C10X 121.36(14) 7_566 . ?
C11X C12X H12X 119.3 7_566 . ?
C10X C12X H12X 119.3 . . ?
C9Y O1Y H1OY 105.1(11) . . ?
C1AY C1Y C2Y 118.87(14) . . ?
C1AY C1Y H1Y 120.6 . . ?
C2Y C1Y H1Y 120.6 . . ?
C3Y C2Y C1Y 120.44(15) . . ?
C3Y C2Y H2Y 119.8 . . ?
C1Y C2Y H2Y 119.8 . . ?
C2Y C3Y C4Y 121.16(14) . . ?
C2Y C3Y H3Y 119.4 . . ?
C4Y C3Y H3Y 119.4 . . ?
C3Y C4Y C4AY 118.41(14) . . ?
C3Y C4Y H4Y 120.8 . . ?
C4AY C4Y H4Y 120.8 . . ?
C6Y C5Y C5AY 118.84(15) . . ?
C6Y C5Y H5Y 120.6 . . ?
C5AY C5Y H5Y 120.6 . . ?
C5Y C6Y C7Y 120.40(15) . . ?
C5Y C6Y H6Y 119.8 . . ?
C7Y C6Y H6Y 119.8 . . ?
C6Y C7Y C8Y 121.21(15) . . ?
C6Y C7Y H7Y 119.4 . . ?
C8Y C7Y H7Y 119.4 . . ?
C8AY C8Y C7Y 118.65(15) . . ?
C8AY C8Y H8Y 120.7 . . ?
C7Y C8Y H8Y 120.7 . . ?
O1Y C9Y C10Y 107.87(11) . . ?
O1Y C9Y C1AY 111.78(11) . . ?
C10Y C9Y C1AY 113.04(11) . . ?
O1Y C9Y C8AY 113.16(11) . . ?
C10Y C9Y C8AY 109.90(11) . . ?
C1AY C9Y C8AY 101.09(11) . . ?
C11Y C10Y C12Y 118.01(13) . . ?
C11Y C10Y C9Y 122.10(12) . . ?
C12Y C10Y C9Y 119.82(12) . . ?
C10Y C11Y C11Y 120.92(8) . 2 ?
C10Y C11Y H11Y 119.5 . . ?
C11Y C11Y H11Y 119.5 2 . ?
C12Y C12Y C10Y 121.07(8) 2 . ?
C12Y C12Y H12Y 119.5 2 . ?
C10Y C12Y H12Y 119.5 . . ?

loop_
_geom_bond_atom_site_label_1
_geom_bond_atom_site_label_2
_geom_bond_distance
_geom_bond_site_symmetry_2
_geom_bond_publ_flag
C1AX C1X 1.377(2) . ?
C1AX C4AX 1.393(2) . ?
C1AX C9X 1.532(2) . ?
C4AX C4X 1.387(2) . ?
C4AX C5AX 1.467(2) . ?
C5AX C5X 1.389(2) . ?
C5AX C8AX 1.397(2) . ?
C8AX C8X 1.376(2) . ?
C8AX C9X 1.536(2) . ?
C1AY C1Y 1.376(2) . ?
C1AY C4AY 1.400(2) . ?
C1AY C9Y 1.528(2) . ?
C4AY C4Y 1.388(2) . ?
C4AY C5AY 1.474(2) . ?
C5AY C5Y 1.391(2) . ?
C5AY C8AY 1.399(2) . ?
C8AY C8Y 1.381(2) . ?
C8AY C9Y 1.529(2) . ?
O1G1 C1G1 1.418(2) . ?
O1G1 C4G1 1.4236(19) . ?
N1G1 C3G1 1.459(2) . ?
N1G1 C2G1 1.471(2) . ?
N1G1 H1G1 0.948(9) . ?
C1G1 C2G1 1.513(2) . ?
C1G1 H1GB 0.9900 . ?
C1G1 H1GA 0.9900 . ?
C2G1 H2GB 0.9900 . ?
C2G1 H2GA 0.9900 . ?
C3G1 C4G1 1.508(2) . ?
C3G1 H3GB 0.9900 . ?
C3G1 H3GA 0.9900 . ?
C4G1 H4GA 0.9900 . ?
C4G1 H4GB 0.9900 . ?
N1G2 C6G2 1.324(2) . ?
N1G2 C2G2 1.325(2) . ?
C2G2 C3G2 1.374(2) . ?
C2G2 H2G2 0.9500 . ?
C3G2 C4G2 1.369(2) . ?
C3G2 H3G2 0.9500 . ?
C4G2 C5G2 1.363(2) . ?
C4G2 C7G2 1.502(2) . ?
C5G2 C6G2 1.373(2) . ?
C5G2 H4G2 0.9500 . ?
C6G2 H5G2 0.9500 . ?
C7G2 H7GA 0.9800 . ?
C7G2 H7GC 0.9800 . ?
C7G2 H7GB 0.9800 . ?
O1X C9X 1.4236(17) . ?
O1X H1OX 0.983(9) . ?
C1X C2X 1.393(3) . ?
C1X H1X 0.9500 . ?
C2X C3X 1.376(3) . ?
C2X H2X 0.9500 . ?
C3X C4X 1.380(3) . ?
C3X H3X 0.9500 . ?
C4X H4X 0.9500 . ?
C5X C6X 1.374(2) . ?
C5X H5X 0.9500 . ?
C6X C7X 1.377(2) . ?
C6X H6X 0.9500 . ?
C7X C8X 1.393(2) . ?
C7X H7X 0.9500 . ?
C8X H8X 0.9500 . ?
C9X C10X 1.530(2) . ?
C10X C11X 1.391(2) . ?
C10X C12X 1.394(2) . ?
C11X C12X 1.387(2) 7_566 ?
C11X H11X 0.9500 . ?
C12X C11X 1.387(2) 7_566 ?
C12X H12X 0.9500 . ?
O1Y C9Y 1.4261(16) . ?
O1Y H1OY 0.980(9) . ?
C1Y C2Y 1.392(2) . ?
C1Y H1Y 0.9500 . ?
C2Y C3Y 1.382(2) . ?
C2Y H2Y 0.9500 . ?
C3Y C4Y 1.387(2) . ?
C3Y H3Y 0.9500 . ?
C4Y H4Y 0.9500 . ?
C5Y C6Y 1.384(2) . ?
C5Y H5Y 0.9500 . ?
C6Y C7Y 1.385(2) . ?
C6Y H6Y 0.9500 . ?
C7Y C8Y 1.387(2) . ?
C7Y H7Y 0.9500 . ?
C8Y H8Y 0.9500 . ?
C9Y C10Y 1.5237(19) . ?
C10Y C11Y 1.3800(19) . ?
C10Y C12Y 1.3909(19) . ?
C11Y C11Y 1.395(3) 2 ?
C11Y H11Y 0.9500 . ?
C12Y C12Y 1.378(3) 2 ?
C12Y H12Y 0.9500 . ?

loop_
_geom_hbond_atom_site_label_D
_geom_hbond_atom_site_label_H
_geom_hbond_atom_site_label_A
_geom_hbond_distance_DH
_geom_hbond_distance_HA
_geom_hbond_distance_DA
_geom_hbond_angle_DHA
_geom_hbond_site_symmetry_A
O1X H1OX N1G1 0.983(9) 1.752(10) 2.7299(16) 173.0(18) .
O1Y H1OY N1G2 0.980(9) 1.824(10) 2.7980(17) 171.8(16) .
N1G1 H1G1 O1X 0.948(9) 2.172(11) 3.0814(17) 160.6(16) 5_576

loop_
_geom_torsion_atom_site_label_1
_geom_torsion_atom_site_label_2
_geom_torsion_atom_site_label_3
_geom_torsion_atom_site_label_4
_geom_torsion
_geom_torsion_site_symmetry_1
_geom_torsion_site_symmetry_2
_geom_torsion_site_symmetry_3
_geom_torsion_site_symmetry_4
_geom_torsion_publ_flag
C1X C1AX C4AX C4X 0.5(2) . . . . ?
C9X C1AX C4AX C4X -179.40(13) . . . . ?
C1X C1AX C4AX C5AX 179.46(13) . . . . ?
C9X C1AX C4AX C5AX -0.43(16) . . . . ?
C4X C4AX C5AX C5X -1.5(3) . . . . ?
C1AX C4AX C5AX C5X 179.67(15) . . . . ?
C4X C4AX C5AX C8AX 178.66(15) . . . . ?
C1AX C4AX C5AX C8AX -0.19(16) . . . . ?
C5X C5AX C8AX C8X 0.7(2) . . . . ?
C4AX C5AX C8AX C8X -179.46(13) . . . . ?
C5X C5AX C8AX C9X -179.15(13) . . . . ?
C4AX C5AX C8AX C9X 0.73(16) . . . . ?
C1Y C1AY C4AY C4Y -2.2(2) . . . . ?
C9Y C1AY C4AY C4Y -179.72(12) . . . . ?
C1Y C1AY C4AY C5AY 176.23(12) . . . . ?
C9Y C1AY C4AY C5AY -1.26(15) . . . . ?
C4Y C4AY C5AY C5Y -1.3(3) . . . . ?
C1AY C4AY C5AY C5Y -179.56(14) . . . . ?
C4Y C4AY C5AY C8AY 178.30(14) . . . . ?
C1AY C4AY C5AY C8AY 0.07(15) . . . . ?
C5Y C5AY C8AY C8Y -1.2(2) . . . . ?
C4AY C5AY C8AY C8Y 179.16(12) . . . . ?
C5Y C5AY C8AY C9Y -179.17(12) . . . . ?
C4AY C5AY C8AY C9Y 1.15(15) . . . . ?
C4G1 O1G1 C1G1 C2G1 59.26(19) . . . . ?
C3G1 N1G1 C2G1 C1G1 50.55(19) . . . . ?
O1G1 C1G1 C2G1 N1G1 -56.1(2) . . . . ?
C2G1 N1G1 C3G1 C4G1 -50.21(18) . . . . ?
C1G1 O1G1 C4G1 C3G1 -58.42(18) . . . . ?
N1G1 C3G1 C4G1 O1G1 54.93(19) . . . . ?
C6G2 N1G2 C2G2 C3G2 -1.5(3) . . . . ?
N1G2 C2G2 C3G2 C4G2 0.6(3) . . . . ?
C2G2 C3G2 C4G2 C5G2 0.2(3) . . . . ?
C2G2 C3G2 C4G2 C7G2 179.55(17) . . . . ?
C3G2 C4G2 C5G2 C6G2 -0.2(3) . . . . ?
C7G2 C4G2 C5G2 C6G2 -179.5(2) . . . . ?
C2G2 N1G2 C6G2 C5G2 1.6(3) . . . . ?
C4G2 C5G2 C6G2 N1G2 -0.8(4) . . . . ?
C4AX C1AX C1X C2X 0.8(2) . . . . ?
C9X C1AX C1X C2X -179.38(14) . . . . ?
C1AX C1X C2X C3X -1.0(3) . . . . ?
C1X C2X C3X C4X 0.0(3) . . . . ?
C2X C3X C4X C4AX 1.2(3) . . . . ?
C1AX C4AX C4X C3X -1.5(2) . . . . ?
C5AX C4AX C4X C3X 179.79(15) . . . . ?
C8AX C5AX C5X C6X 0.0(2) . . . . ?
C4AX C5AX C5X C6X -179.83(15) . . . . ?
C5AX C5X C6X C7X -0.8(2) . . . . ?
C5X C6X C7X C8X 1.0(2) . . . . ?
C5AX C8AX C8X C7X -0.5(2) . . . . ?
C9X C8AX C8X C7X 179.26(14) . . . . ?
C6X C7X C8X C8AX -0.3(2) . . . . ?
C1X C1AX C9X O1X -58.89(19) . . . . ?
C4AX C1AX C9X O1X 120.98(13) . . . . ?
C1X C1AX C9X C10X 62.7(2) . . . . ?
C4AX C1AX C9X C10X -117.45(13) . . . . ?
C1X C1AX C9X C8AX -179.07(15) . . . . ?
C4AX C1AX C9X C8AX 0.80(15) . . . . ?
C8X C8AX C9X O1X 59.05(19) . . . . ?
C5AX C8AX C9X O1X -121.16(13) . . . . ?
C8X C8AX C9X C10X -61.24(19) . . . . ?
C5AX C8AX C9X C10X 118.55(13) . . . . ?
C8X C8AX C9X C1AX 179.29(14) . . . . ?
C5AX C8AX C9X C1AX -0.92(15) . . . . ?
O1X C9X C10X C11X -16.07(19) . . . . ?
C1AX C9X C10X C11X -140.58(15) . . . . ?
C8AX C9X C10X C11X 107.26(16) . . . . ?
O1X C9X C10X C12X 165.77(13) . . . . ?
C1AX C9X C10X C12X 41.25(19) . . . . ?
C8AX C9X C10X C12X -70.90(18) . . . . ?
C12X C10X C11X C12X -0.2(2) . . . 7_566 ?
C9X C10X C11X C12X -178.43(13) . . . 7_566 ?
C11X C10X C12X C11X 0.2(2) . . . 7_566 ?
C9X C10X C12X C11X 178.44(13) . . . 7_566 ?
C4AY C1AY C1Y C2Y 0.6(2) . . . . ?
C9Y C1AY C1Y C2Y 177.58(13) . . . . ?
C1AY C1Y C2Y C3Y 1.4(2) . . . . ?
C1Y C2Y C3Y C4Y -1.8(2) . . . . ?
C2Y C3Y C4Y C4AY 0.1(2) . . . . ?
C1AY C4AY C4Y C3Y 1.9(2) . . . . ?
C5AY C4AY C4Y C3Y -176.20(14) . . . . ?
C8AY C5AY C5Y C6Y 0.8(2) . . . . ?
C4AY C5AY C5Y C6Y -179.65(14) . . . . ?
C5AY C5Y C6Y C7Y -0.3(2) . . . . ?
C5Y C6Y C7Y C8Y 0.3(2) . . . . ?
C5AY C8AY C8Y C7Y 1.1(2) . . . . ?
C9Y C8AY C8Y C7Y 178.72(13) . . . . ?
C6Y C7Y C8Y C8AY -0.7(2) . . . . ?
C1Y C1AY C9Y O1Y -54.76(19) . . . . ?
C4AY C1AY C9Y O1Y 122.48(13) . . . . ?
C1Y C1AY C9Y C10Y 67.17(18) . . . . ?
C4AY C1AY C9Y C10Y -115.58(13) . . . . ?
C1Y C1AY C9Y C8AY -175.43(13) . . . . ?
C4AY C1AY C9Y C8AY 1.82(14) . . . . ?
C8Y C8AY C9Y O1Y 60.73(18) . . . . ?
C5AY C8AY C9Y O1Y -121.45(13) . . . . ?
C8Y C8AY C9Y C10Y -59.92(18) . . . . ?
C5AY C8AY C9Y C10Y 117.90(13) . . . . ?
C8Y C8AY C9Y C1AY -179.59(14) . . . . ?
C5AY C8AY C9Y C1AY -1.78(14) . . . . ?
O1Y C9Y C10Y C11Y -12.89(18) . . . . ?
C1AY C9Y C10Y C11Y -137.00(14) . . . . ?
C8AY C9Y C10Y C11Y 110.90(15) . . . . ?
O1Y C9Y C10Y C12Y 170.32(12) . . . . ?
C1AY C9Y C10Y C12Y 46.22(18) . . . . ?
C8AY C9Y C10Y C12Y -65.88(17) . . . . ?
C12Y C10Y C11Y C11Y -0.5(3) . . . 2 ?
C9Y C10Y C11Y C11Y -177.39(16) . . . 2 ?
C11Y C10Y C12Y C12Y 0.1(3) . . . 2 ?
C9Y C10Y C12Y C12Y 176.98(17) . . . 2 ?
